data_7130540
loop_
_publ_author_name
'Soltau, Carl P.'
'Brown, Zachary'
'Brock, Aidan J.'
'Martyn, Alexander P.'
'Blinco, James P.'
'Miljevic, Branka'
'McMurtrie, John C.'
'Bottle, Steven E.'

_publ_section_title
;
 Reactions of Sulfoxides with Reactive Oxygen Species to Reveal the
 Radical Chemistry of Pollution-Derived Particulate Matter
;
_journal_name_full 'Chemical Communications'
_journal_paper_doi 10.1039/D2CC04024G
_journal_year 2022
_chemical_formula_moiety 'C13 H19 N O3 S'
_chemical_formula_sum 'C13 H19 N O3 S'
_chemical_formula_weight 269.35
_space_group_crystal_system monoclinic
_space_group_IT_number 14
_space_group_name_Hall '-P 2ybc'
_space_group_name_H-M_alt 'P 1 21/c 1'
_atom_sites_solution_hydrogens geom
_atom_sites_solution_primary dual
_audit_creation_date 2021-01-25
_audit_creation_method
;
Olex2 1.3
(compiled 2020.11.12 svn.r5f609507 for OlexSys, GUI svn.r6226)
;
_audit_update_record
;
2022-06-16 deposited with the CCDC.	2022-08-16 downloaded from the CCDC.
;
_cell_angle_alpha 90
_cell_angle_beta 90.12(3)
_cell_angle_gamma 90
_cell_formula_units_Z 4
_cell_length_a 12.307(3)
_cell_length_b 10.929(2)
_cell_length_c 10.159(2)
_cell_measurement_reflns_used 18820
_cell_measurement_temperature 100.0
_cell_measurement_theta_max 27.099
_cell_measurement_theta_min 1.655
_cell_volume 1366.4(5)
_computing_molecular_graphics 'Olex2 1.3 (Dolomanov et al., 2009)'
_computing_publication_material 'Olex2 1.3 (Dolomanov et al., 2009)'
_computing_structure_refinement 'SHELXL 2018/3 (Sheldrick, 2015)'
_computing_structure_solution 'SHELXT 2018/2 (Sheldrick, 2018)'
_diffrn_ambient_temperature 100.0
_diffrn_measured_fraction_theta_full 0.958
_diffrn_measured_fraction_theta_max 0.951
_diffrn_measurement_device_type 'Eiger 16M'
_diffrn_measurement_method 'Phi scans'
_diffrn_radiation_monochromator 'Silicon double crystal'
_diffrn_radiation_type Synchrotron
_diffrn_radiation_wavelength 0.71073
_diffrn_reflns_av_R_equivalents 0.0935
_diffrn_reflns_av_unetI/netI 0.0578
_diffrn_reflns_Laue_measured_fraction_full 0.958
_diffrn_reflns_Laue_measured_fraction_max 0.951
_diffrn_reflns_limit_h_max 15
_diffrn_reflns_limit_h_min -15
_diffrn_reflns_limit_k_max 13
_diffrn_reflns_limit_k_min -13
_diffrn_reflns_limit_l_max 13
_diffrn_reflns_limit_l_min -13
_diffrn_reflns_number 18820
_diffrn_reflns_point_group_measured_fraction_full 0.958
_diffrn_reflns_point_group_measured_fraction_max 0.951
_diffrn_reflns_theta_full 25.242
_diffrn_reflns_theta_max 27.099
_diffrn_reflns_theta_min 1.655
_diffrn_source 'MX2 Beamline Australian Synchrotron'
_diffrn_standards_number 0
_exptl_absorpt_coefficient_mu 0.237
_exptl_absorpt_correction_type none
_exptl_crystal_colour colourless
_exptl_crystal_colour_primary colourless
_exptl_crystal_density_diffrn 1.309
_exptl_crystal_description plate
_exptl_crystal_F_000 576
_exptl_crystal_size_max 0.02
_exptl_crystal_size_mid 0.02
_exptl_crystal_size_min 0.01
_refine_diff_density_max 1.129
_refine_diff_density_min -0.476
_refine_diff_density_rms 0.070
_refine_ls_extinction_method none
_refine_ls_goodness_of_fit_ref 1.066
_refine_ls_hydrogen_treatment constr
_refine_ls_matrix_type full
_refine_ls_number_parameters 181
_refine_ls_number_reflns 2866
_refine_ls_number_restraints 0
_refine_ls_restrained_S_all 1.066
_refine_ls_R_factor_all 0.0683
_refine_ls_R_factor_gt 0.0650
_refine_ls_shift/su_max 0.000
_refine_ls_shift/su_mean 0.000
_refine_ls_structure_factor_coef Fsqd
_refine_ls_weighting_details 'w=1/[\s^2^(Fo^2^)+(0.1192P)^2^+0.5918P] where P=(Fo^2^+2Fc^2^)/3'
_refine_ls_weighting_scheme calc
_refine_ls_wR_factor_gt 0.1960
_refine_ls_wR_factor_ref 0.2008
_reflns_Friedel_coverage 0.000
_reflns_number_gt 2557
_reflns_number_total 2866
_reflns_threshold_expression 'I > 2\s(I)'
_cod_data_source_file d2cc04024g2.cif
_cod_data_source_block p21onc_a
_cod_database_code 7130540
_shelx_shelxl_version_number 2018/3
_shelx_space_group_comment
;
The symmetry employed for this shelxl refinement is uniquely defined
by the following loop, which should always be used as a source of
symmetry information in preference to the above space-group names.
They are only intended as comments.
;
_olex2_refinement_description
;
1. Fixed Uiso
 At 1.2 times of:
  All C(H) groups
 At 1.5 times of:
  All C(H,H,H) groups
2. Shared sites
{O002, O0}
{O003, O1}
{C00J, C00K}
3. Uiso/Uaniso restraints and constraints
Uanis(O005) = Uanis(O2)
Uanis(O002) = Uanis(O0)
Uanis(O003) = Uanis(O1)
Uanis(C00J) = Uanis(C00K)
4. Others
 Fixed Sof: S2(0.75) O002(0.75) O003(0.75) O005(0.75) C00J(0.75) H00A(0.75)
 H00B(0.75) H00C(0.75) S1(0.25) O2(0.25) O0(0.25) O1(0.25) C00K(0.25)
 H00D(0.25) H00E(0.25) H00F(0.25)
5.a Aromatic/amide H refined with riding coordinates:
 C4(H4), C1(H1), C2(H2), C3(H3)
5.b Idealised Me refined as rotating group:
 C11(H11A,H11B,H11C), C9(H9A,H9B,H9C), C10(H10A,H10B,H10C), C12(H12A,H12B,
 H12C), C00J(H00A,H00B,H00C), C00K(H00D,H00E,H00F)
;
_olex2_submission_special_instructions 'No special instructions were received'

loop_
_space_group_symop_operation_xyz
'x, y, z'
'-x, y+1/2, -z+1/2'
'-x, -y, -z'
'x, -y-1/2, z-1/2'

loop_
_atom_site_label
_atom_site_type_symbol
_atom_site_fract_x
_atom_site_fract_y
_atom_site_fract_z
_atom_site_U_iso_or_equiv
_atom_site_adp_type
_atom_site_occupancy
_atom_site_site_symmetry_order
_atom_site_calc_flag
_atom_site_refinement_flags_posn
_atom_site_refinement_flags_adp
_atom_site_refinement_flags_occupancy
_atom_site_disorder_assembly
_atom_site_disorder_group
S2 S 0.74989(5) 0.32833(5) 0.68001(6) 0.0328(2) Uani 0.75 1 d . . P A 1
O002 O 0.65001(11) 0.30215(14) 0.74769(16) 0.0430(4) Uani 0.75 1 d . . P A 1
O003 O 0.84988(12) 0.30206(14) 0.74815(16) 0.0433(4) Uani 0.75 1 d . . P A 1
N1 N 0.75008(11) 0.54531(15) 0.74885(14) 0.0325(4) Uani 1 1 d . . . . .
O005 O 0.74959(16) 0.46771(15) 0.63151(17) 0.0350(4) Uani 0.75 1 d . . P A 1
C6 C 0.69378(15) 0.75203(16) 0.75071(19) 0.0308(4) Uani 1 1 d . . . . .
C5 C 0.80621(15) 0.75196(16) 0.75039(19) 0.0308(4) Uani 1 1 d . . . . .
C8 C 0.64843(14) 0.62368(16) 0.74827(18) 0.0309(4) Uani 1 1 d . . . . .
C7 C 0.85166(14) 0.62360(16) 0.74820(19) 0.0312(4) Uani 1 1 d . . . . .
C4 C 0.86392(15) 0.86148(17) 0.7521(2) 0.0353(4) Uani 1 1 d . . . . .
H4 H 0.941109 0.861333 0.752157 0.042 Uiso 1 1 calc R U . . .
C1 C 0.63617(15) 0.86130(17) 0.7525(2) 0.0354(4) Uani 1 1 d . . . . .
H1 H 0.558978 0.861070 0.752930 0.043 Uiso 1 1 calc R U . . .
C11 C 0.57835(16) 0.60336(18) 0.6265(2) 0.0381(4) Uani 1 1 d . . . . .
H11A H 0.621813 0.618106 0.547374 0.057 Uiso 1 1 calc R U . . .
H11B H 0.516606 0.659960 0.628004 0.057 Uiso 1 1 calc R U . . .
H11C H 0.551538 0.518928 0.625833 0.057 Uiso 1 1 calc R U . . .
C9 C 0.91688(17) 0.59679(18) 0.8729(2) 0.0385(5) Uani 1 1 d . . . . .
H9A H 0.870506 0.608536 0.950131 0.058 Uiso 1 1 calc R U . . .
H9B H 0.979116 0.652546 0.877867 0.058 Uiso 1 1 calc R U . . .
H9C H 0.942903 0.512067 0.870609 0.058 Uiso 1 1 calc R U . . .
C10 C 0.92124(16) 0.60332(19) 0.6260(2) 0.0384(5) Uani 1 1 d . . . . .
H10A H 0.948167 0.518934 0.625291 0.058 Uiso 1 1 calc R U . . .
H10B H 0.982908 0.660030 0.627304 0.058 Uiso 1 1 calc R U . . .
H10C H 0.877326 0.617957 0.546996 0.058 Uiso 1 1 calc R U . . .
C12 C 0.58366(17) 0.59665(18) 0.8731(2) 0.0387(5) Uani 1 1 d . . . . .
H12A H 0.557329 0.512057 0.870515 0.058 Uiso 1 1 calc R U . . .
H12B H 0.521647 0.652666 0.878487 0.058 Uiso 1 1 calc R U . . .
H12C H 0.630458 0.607892 0.950308 0.058 Uiso 1 1 calc R U . . .
C2 C 0.69324(16) 0.97083(17) 0.7538(2) 0.0379(5) Uani 1 1 d . . . . .
H2 H 0.654873 1.046249 0.754679 0.046 Uiso 1 1 calc R U . . .
C3 C 0.80676(16) 0.97085(18) 0.7539(2) 0.0380(5) Uani 1 1 d . . . . .
H3 H 0.845069 1.046306 0.755061 0.046 Uiso 1 1 calc R U . . .
C00J C 0.7497(2) 0.2587(2) 0.5161(3) 0.0645(8) Uani 0.75 1 d . . P A 1
H00A H 0.745750 0.169513 0.524642 0.097 Uiso 0.75 1 calc R U P A 1
H00B H 0.816471 0.281226 0.469754 0.097 Uiso 0.75 1 calc R U P A 1
H00C H 0.686608 0.288170 0.466290 0.097 Uiso 0.75 1 calc R U P A 1
S1 S 0.75008(17) 0.32765(19) 0.8207(3) 0.0469(6) Uani 0.25 1 d . . P A 2
O2 O 0.7504(5) 0.4684(5) 0.8697(5) 0.0350(4) Uani 0.25 1 d . . P A 2
O0 O 0.65001(11) 0.30215(14) 0.74769(16) 0.0430(4) Uani 0.25 1 d . . P A 2
O1 O 0.84988(12) 0.30206(14) 0.74815(16) 0.0433(4) Uani 0.25 1 d . . P A 2
C00K C 0.7497(2) 0.2587(2) 0.5161(3) 0.0645(8) Uani 0.25 1 d . . P B 2
H00D H 0.684386 0.309331 0.525491 0.097 Uiso 0.25 1 calc R U P B 2
H00E H 0.814419 0.310137 0.525823 0.097 Uiso 0.25 1 calc R U P B 2
H00F H 0.749961 0.195208 0.584234 0.097 Uiso 0.25 1 calc R U P B 2

loop_
_atom_site_aniso_label
_atom_site_aniso_U_11
_atom_site_aniso_U_22
_atom_site_aniso_U_33
_atom_site_aniso_U_23
_atom_site_aniso_U_13
_atom_site_aniso_U_12
S2 0.0310(4) 0.0264(4) 0.0408(4) 0.0006(2) -0.0001(3) 0.0001(2)
O002 0.0326(8) 0.0378(8) 0.0588(10) 0.0027(6) -0.0001(7) -0.0033(6)
O003 0.0334(8) 0.0375(8) 0.0589(10) 0.0026(6) -0.0005(7) 0.0041(6)
N1 0.0287(9) 0.0263(8) 0.0426(9) -0.0035(5) -0.0008(7) -0.0001(5)
O005 0.0409(10) 0.0276(9) 0.0366(9) -0.0008(6) -0.0018(8) -0.0003(6)
C6 0.0266(10) 0.0276(9) 0.0382(9) -0.0001(6) -0.0005(7) -0.0006(6)
C5 0.0267(10) 0.0279(9) 0.0377(9) -0.0003(6) -0.0012(7) 0.0004(6)
C8 0.0264(9) 0.0266(9) 0.0397(9) -0.0011(7) -0.0004(7) -0.0008(6)
C7 0.0264(9) 0.0262(9) 0.0410(9) -0.0007(7) -0.0007(7) 0.0008(6)
C4 0.0265(9) 0.0305(10) 0.0487(11) -0.0001(7) -0.0005(8) -0.0031(7)
C1 0.0265(9) 0.0307(10) 0.0491(11) 0.0001(7) -0.0001(8) 0.0027(7)
C11 0.0337(10) 0.0353(10) 0.0451(10) -0.0023(8) -0.0063(8) -0.0036(7)
C9 0.0360(10) 0.0352(10) 0.0441(10) 0.0006(8) -0.0082(8) 0.0049(7)
C10 0.0341(10) 0.0360(10) 0.0453(10) -0.0018(8) 0.0044(8) 0.0036(7)
C12 0.0371(10) 0.0350(10) 0.0441(10) 0.0003(8) 0.0066(8) -0.0052(7)
C2 0.0327(10) 0.0276(9) 0.0535(11) 0.0005(7) -0.0003(9) 0.0028(7)
C3 0.0333(10) 0.0281(9) 0.0526(11) -0.0001(7) -0.0004(9) -0.0023(7)
C00J 0.0678(19) 0.0499(15) 0.0759(18) 0.0039(12) -0.0027(15) 0.0000(13)
S1 0.0366(12) 0.0343(11) 0.0698(16) -0.0006(9) -0.0010(11) 0.0000(8)
O2 0.0409(10) 0.0276(9) 0.0366(9) -0.0008(6) -0.0018(8) -0.0003(6)
O0 0.0326(8) 0.0378(8) 0.0588(10) 0.0027(6) -0.0001(7) -0.0033(6)
O1 0.0334(8) 0.0375(8) 0.0589(10) 0.0026(6) -0.0005(7) 0.0041(6)
C00K 0.0678(19) 0.0499(15) 0.0759(18) 0.0039(12) -0.0027(15) 0.0000(13)

loop_
_atom_type_symbol
_atom_type_description
_atom_type_scat_dispersion_real
_atom_type_scat_dispersion_imag
_atom_type_scat_source
C C 0.0033 0.0016 'International Tables Vol C Tables 4.2.6.8 and 6.1.1.4'
H H 0.0000 0.0000 'International Tables Vol C Tables 4.2.6.8 and 6.1.1.4'
N N 0.0061 0.0033 'International Tables Vol C Tables 4.2.6.8 and 6.1.1.4'
O O 0.0106 0.0060 'International Tables Vol C Tables 4.2.6.8 and 6.1.1.4'
S S 0.1246 0.1234 'International Tables Vol C Tables 4.2.6.8 and 6.1.1.4'

loop_
_geom_angle_atom_site_label_1
_geom_angle_atom_site_label_2
_geom_angle_atom_site_label_3
_geom_angle
_geom_angle_site_symmetry_1
_geom_angle_site_symmetry_3
_geom_angle_publ_flag
O002 S2 O003 117.45(10) . . ?
O002 S2 O005 109.57(10) . . ?
O002 S2 C00J 110.63(12) . . ?
O003 S2 O005 109.83(10) . . ?
O003 S2 C00J 110.75(12) . . ?
O005 S2 C00J 96.63(11) . . ?
O005 N1 C8 108.80(14) . . ?
O005 N1 C7 109.02(13) . . ?
C7 N1 C8 111.21(15) . . ?
O2 N1 C8 108.8(2) . . ?
O2 N1 C7 108.8(3) . . ?
N1 O005 S2 107.50(13) . . ?
C5 C6 C8 111.66(14) . . ?
C5 C6 C1 120.73(15) . . ?
C1 C6 C8 127.61(18) . . ?
C6 C5 C7 111.77(14) . . ?
C6 C5 C4 120.65(15) . . ?
C4 C5 C7 127.59(18) . . ?
N1 C8 C11 112.75(15) . . ?
N1 C8 C12 108.63(15) . . ?
C6 C8 N1 102.69(14) . . ?
C6 C8 C11 110.95(16) . . ?
C6 C8 C12 111.07(15) . . ?
C11 C8 C12 110.51(16) . . ?
N1 C7 C9 108.69(15) . . ?
N1 C7 C10 112.71(15) . . ?
C5 C7 N1 102.64(14) . . ?
C5 C7 C9 111.11(16) . . ?
C5 C7 C10 110.82(16) . . ?
C10 C7 C9 110.61(16) . . ?
C5 C4 H4 120.6 . . ?
C3 C4 C5 118.84(18) . . ?
C3 C4 H4 120.6 . . ?
C6 C1 H1 120.5 . . ?
C2 C1 C6 118.90(18) . . ?
C2 C1 H1 120.5 . . ?
C8 C11 H11A 109.5 . . ?
C8 C11 H11B 109.5 . . ?
C8 C11 H11C 109.5 . . ?
H11A C11 H11B 109.5 . . ?
H11A C11 H11C 109.5 . . ?
H11B C11 H11C 109.5 . . ?
C7 C9 H9A 109.5 . . ?
C7 C9 H9B 109.5 . . ?
C7 C9 H9C 109.5 . . ?
H9A C9 H9B 109.5 . . ?
H9A C9 H9C 109.5 . . ?
H9B C9 H9C 109.5 . . ?
C7 C10 H10A 109.5 . . ?
C7 C10 H10B 109.5 . . ?
C7 C10 H10C 109.5 . . ?
H10A C10 H10B 109.5 . . ?
H10A C10 H10C 109.5 . . ?
H10B C10 H10C 109.5 . . ?
C8 C12 H12A 109.5 . . ?
C8 C12 H12B 109.5 . . ?
C8 C12 H12C 109.5 . . ?
H12A C12 H12B 109.5 . . ?
H12A C12 H12C 109.5 . . ?
H12B C12 H12C 109.5 . . ?
C1 C2 H2 119.8 . . ?
C1 C2 C3 120.41(16) . . ?
C3 C2 H2 119.8 . . ?
C4 C3 C2 120.47(16) . . ?
C4 C3 H3 119.8 . . ?
C2 C3 H3 119.8 . . ?
S2 C00J H00A 109.5 . . ?
S2 C00J H00B 109.5 . . ?
S2 C00J H00C 109.5 . . ?
H00A C00J H00B 109.5 . . ?
H00A C00J H00C 109.5 . . ?
H00B C00J H00C 109.5 . . ?
O2 S1 C00K 97.5(2) . 4_566 ?
O0 S1 O2 109.8(3) . . ?
O0 S1 C00K 111.86(16) . 4_566 ?
O1 S1 O2 109.7(2) . . ?
O1 S1 O0 114.57(19) . . ?
O1 S1 C00K 112.14(16) . 4_566 ?
N1 O2 S1 106.5(3) . . ?
S1 C00K H00D 109.5 4_565 . ?
S1 C00K H00E 109.5 4_565 . ?
S1 C00K H00F 109.5 4_565 . ?
H00D C00K H00E 109.5 . . ?
H00D C00K H00F 109.5 . . ?
H00E C00K H00F 109.5 . . ?

loop_
_geom_bond_atom_site_label_1
_geom_bond_atom_site_label_2
_geom_bond_distance
_geom_bond_site_symmetry_2
_geom_bond_publ_flag
S2 O002 1.4384(16) . ?
S2 O003 1.4396(17) . ?
S2 O005 1.6010(18) . ?
S2 C00J 1.830(3) . ?
N1 O005 1.463(2) . ?
N1 C8 1.516(2) . ?
N1 C7 1.515(2) . ?
N1 O2 1.488(5) . ?
C6 C5 1.384(3) . ?
C6 C8 1.510(2) . ?
C6 C1 1.389(3) . ?
C5 C7 1.511(2) . ?
C5 C4 1.392(3) . ?
C8 C11 1.523(3) . ?
C8 C12 1.528(3) . ?
C7 C9 1.526(3) . ?
C7 C10 1.526(3) . ?
C4 H4 0.9500 . ?
C4 C3 1.387(3) . ?
C1 H1 0.9500 . ?
C1 C2 1.388(3) . ?
C11 H11A 0.9800 . ?
C11 H11B 0.9800 . ?
C11 H11C 0.9800 . ?
C9 H9A 0.9800 . ?
C9 H9B 0.9800 . ?
C9 H9C 0.9800 . ?
C10 H10A 0.9800 . ?
C10 H10B 0.9800 . ?
C10 H10C 0.9800 . ?
C12 H12A 0.9800 . ?
C12 H12B 0.9800 . ?
C12 H12C 0.9800 . ?
C2 H2 0.9500 . ?
C2 C3 1.397(3) . ?
C3 H3 0.9500 . ?
C00J H00A 0.9800 . ?
C00J H00B 0.9800 . ?
C00J H00C 0.9800 . ?
S1 O2 1.617(5) . ?
S1 O0 1.463(3) . ?
S1 O1 1.461(3) . ?
S1 C00K 2.199(4) 4_566 ?
C00K H00D 0.9800 . ?
C00K H00E 0.9800 . ?
C00K H00F 0.9800 . ?

loop_
_geom_torsion_atom_site_label_1
_geom_torsion_atom_site_label_2
_geom_torsion_atom_site_label_3
_geom_torsion_atom_site_label_4
_geom_torsion
_geom_torsion_site_symmetry_1
_geom_torsion_site_symmetry_2
_geom_torsion_site_symmetry_3
_geom_torsion_site_symmetry_4
_geom_torsion_publ_flag
O002 S2 O005 N1 65.49(15) . . . . ?
O003 S2 O005 N1 -64.92(15) . . . . ?
O005 N1 C8 C6 -121.46(16) . . . . ?
O005 N1 C8 C11 -2.0(2) . . . . ?
O005 N1 C8 C12 120.84(16) . . . . ?
O005 N1 C7 C5 121.23(16) . . . . ?
O005 N1 C7 C9 -121.03(16) . . . . ?
O005 N1 C7 C10 2.0(2) . . . . ?
C6 C5 C7 N1 -0.6(2) . . . . ?
C6 C5 C7 C9 -116.7(2) . . . . ?
C6 C5 C7 C10 119.9(2) . . . . ?
C6 C5 C4 C3 -0.2(3) . . . . ?
C6 C1 C2 C3 -0.3(3) . . . . ?
C5 C6 C8 N1 1.0(2) . . . . ?
C5 C6 C8 C11 -119.8(2) . . . . ?
C5 C6 C8 C12 116.9(2) . . . . ?
C5 C6 C1 C2 0.1(3) . . . . ?
C5 C4 C3 C2 0.0(3) . . . . ?
C8 N1 O005 S2 -119.39(14) . . . . ?
C8 N1 C7 C5 1.26(17) . . . . ?
C8 N1 C7 C9 119.00(16) . . . . ?
C8 N1 C7 C10 -118.00(17) . . . . ?
C8 N1 O2 S1 119.2(3) . . . . ?
C8 C6 C5 C7 -0.2(3) . . . . ?
C8 C6 C5 C4 179.86(16) . . . . ?
C8 C6 C1 C2 -179.59(19) . . . . ?
C7 N1 O005 S2 119.16(14) . . . . ?
C7 N1 C8 C6 -1.37(17) . . . . ?
C7 N1 C8 C11 118.10(16) . . . . ?
C7 N1 C8 C12 -119.07(16) . . . . ?
C7 N1 O2 S1 -119.4(3) . . . . ?
C7 C5 C4 C3 179.91(19) . . . . ?
C4 C5 C7 N1 179.28(19) . . . . ?
C4 C5 C7 C9 63.3(3) . . . . ?
C4 C5 C7 C10 -60.1(3) . . . . ?
C1 C6 C5 C7 -179.96(16) . . . . ?
C1 C6 C5 C4 0.1(4) . . . . ?
C1 C6 C8 N1 -179.31(19) . . . . ?
C1 C6 C8 C11 60.0(3) . . . . ?
C1 C6 C8 C12 -63.4(3) . . . . ?
C1 C2 C3 C4 0.2(4) . . . . ?
C00J S2 O005 N1 -179.82(14) . . . . ?
O2 N1 C8 C6 118.5(3) . . . . ?
O2 N1 C8 C11 -122.1(3) . . . . ?
O2 N1 C8 C12 0.8(3) . . . . ?
O2 N1 C7 C5 -118.6(3) . . . . ?
O2 N1 C7 C9 -0.9(3) . . . . ?
O2 N1 C7 C10 122.1(3) . . . . ?
O0 S1 O2 N1 -63.2(4) . . . . ?
O1 S1 O2 N1 63.5(4) . . . . ?
C00K S1 O2 N1 -179.7(3) 4_566 . . . ?
